data_4515204
loop_
_publ_author_name
'Usta, Hakan'
'Alimli, Dilek'
'Ozdemir, Resul'
'Dabak, Salih'
'Zorlu, Yunus'
'Alkan, Fahri'
'Tekin, Emine'
'Can, Ayse'

_publ_section_title
;
 Highly Efficient Deep-Blue Electroluminescence Based on a
 Solution-Processable A-\p-D-\p-A Oligo(p-phenyleneethynylene) Small
 Molecule.
;
_journal_name_full 'ACS applied materials &amp; interfaces'
_journal_paper_doi 10.1021/acsami.9b12971
_journal_year 2019
_chemical_formula_moiety 'C40 H44 N2 O2'
_chemical_formula_sum 'C40 H44 N2 O2'
_chemical_formula_weight 584.77
_space_group_crystal_system monoclinic
_space_group_IT_number 14
_space_group_name_Hall '-P 2ybc'
_space_group_name_H-M_alt 'P 1 21/c 1'
_symmetry_space_group_name_Hall '-P 2ybc'
_symmetry_space_group_name_H-M 'P 1 21/c 1'
_atom_sites_solution_hydrogens geom
_atom_sites_solution_primary dual
_audit_creation_date 2018-10-17
_audit_creation_method
;
Olex2 1.2
(compiled 2018.05.29 svn.r3508 for OlexSys, GUI svn.r5506)
;
_cell_angle_alpha 90
_cell_angle_beta 92.649(5)
_cell_angle_gamma 90
_cell_formula_units_Z 2
_cell_length_a 9.8605(8)
_cell_length_b 11.7357(10)
_cell_length_c 14.9221(12)
_cell_measurement_reflns_used 3503
_cell_measurement_temperature 173(2)
_cell_measurement_theta_max 24.48
_cell_measurement_theta_min 2.21
_cell_volume 1724.9(2)
_computing_molecular_graphics 'Olex2 (Dolomanov et al., 2009)'
_computing_publication_material 'Olex2 (Dolomanov et al., 2009)'
_computing_structure_refinement 'ShelXL (Sheldrick, 2015)'
_computing_structure_solution 'ShelXT (Sheldrick, 2015)'
_diffrn_ambient_temperature 172.99
_diffrn_detector 'Bruker APEX2 area detector'
_diffrn_detector_area_resol_mean 7.9
_diffrn_detector_type 'CCD area detector'
_diffrn_measured_fraction_theta_full 0.991
_diffrn_measured_fraction_theta_max 0.991
_diffrn_measurement_device 'three-circle diffractometer'
_diffrn_measurement_device_type 'Bruker APEX II QUAZAR three-circle diffractometer'
_diffrn_measurement_method '\f and \w scans'
_diffrn_radiation_monochromator 'mirror optics'
_diffrn_radiation_probe x-ray
_diffrn_radiation_type MoK\a
_diffrn_radiation_wavelength 0.71073
_diffrn_reflns_av_R_equivalents 0.0546
_diffrn_reflns_av_unetI/netI 0.0567
_diffrn_reflns_Laue_measured_fraction_full 0.991
_diffrn_reflns_Laue_measured_fraction_max 0.991
_diffrn_reflns_limit_h_max 10
_diffrn_reflns_limit_h_min -11
_diffrn_reflns_limit_k_max 13
_diffrn_reflns_limit_k_min -13
_diffrn_reflns_limit_l_max 16
_diffrn_reflns_limit_l_min -17
_diffrn_reflns_number 11829
_diffrn_reflns_point_group_measured_fraction_full 0.991
_diffrn_reflns_point_group_measured_fraction_max 0.991
_diffrn_reflns_theta_full 25.026
_diffrn_reflns_theta_max 25.026
_diffrn_reflns_theta_min 2.068
_diffrn_source 'microfocus sealed X-ray tube'
_diffrn_source_type 'Incoatec I\ms'
_diffrn_standards_number 0
_exptl_absorpt_coefficient_mu 0.069
_exptl_absorpt_correction_type multi-scan
_exptl_absorpt_process_details 'SADABS V2014/5 (Bruker AXS)'
_exptl_crystal_colour green
_exptl_crystal_colour_lustre clear
_exptl_crystal_colour_modifier greenish
_exptl_crystal_density_diffrn 1.126
_exptl_crystal_description plate
_exptl_crystal_F_000 628
_exptl_crystal_size_max 0.381
_exptl_crystal_size_mid 0.168
_exptl_crystal_size_min 0.13
_exptl_transmission_factor_max 0.98
_exptl_transmission_factor_min 0.97
_refine_diff_density_max 0.265
_refine_diff_density_min -0.187
_refine_diff_density_rms 0.041
_refine_ls_extinction_method none
_refine_ls_goodness_of_fit_ref 1.033
_refine_ls_hydrogen_treatment constr
_refine_ls_matrix_type full
_refine_ls_number_parameters 267
_refine_ls_number_reflns 3012
_refine_ls_number_restraints 164
_refine_ls_restrained_S_all 1.033
_refine_ls_R_factor_all 0.1326
_refine_ls_R_factor_gt 0.0693
_refine_ls_shift/su_max 0.000
_refine_ls_shift/su_mean 0.000
_refine_ls_structure_factor_coef Fsqd
_refine_ls_weighting_details 'w=1/[\s^2^(Fo^2^)+(0.0911P)^2^+0.6560P] where P=(Fo^2^+2Fc^2^)/3'
_refine_ls_weighting_scheme calc
_refine_ls_wR_factor_gt 0.1716
_refine_ls_wR_factor_ref 0.2066
_reflns_Friedel_coverage 0.000
_reflns_number_gt 1644
_reflns_number_total 3012
_reflns_threshold_expression 'I > 2\s(I)'
_cod_data_source_file am9b12971_si_002.cif
_cod_data_source_block 18gtu282
_cod_database_code 4515204
_shelx_shelxl_version_number 2018/3
_shelx_space_group_comment
;
The symmetry employed for this shelxl refinement is uniquely defined
by the following loop, which should always be used as a source of
symmetry information in preference to the above space-group names.
They are only intended as comments.
;
_shelx_estimated_absorpt_t_max 0.991
_shelx_estimated_absorpt_t_min 0.974
_olex2_refinement_description
;
1. Fixed Uiso
 At 1.2 times of:
  All C(H) groups, All C(H,H) groups, All C(H,H,H,H) groups
 At 1.5 times of:
  All C(H,H,H) groups
2. Restrained distances
 C20-C19
 1.55 with sigma of 0.02
 C19-C18
 1.55 with sigma of 0.02
 C18-C17
 1.55 with sigma of 0.02
 C17-C16
 1.55 with sigma of 0.02
 C16-C15
 1.55 with sigma of 0.02
 C15-C14
 1.55 with sigma of 0.02
 C21-C22
 1.55 with sigma of 0.02
 C22-C23
 1.55 with sigma of 0.02
 C23-C24
 1.55 with sigma of 0.02
 C24-C25
 1.55 with sigma of 0.02
 C25-C26
 1.55 with sigma of 0.02
 C26-C27
 1.55 with sigma of 0.02
 C13-C16 \\sim C13-C25
 with sigma of 0.02
 C16-C15 \\sim C25-C26
 with sigma of 0.02
 C16-C17 \\sim C25-C24
 with sigma of 0.02
 C15-C14 \\sim C26-C27
 with sigma of 0.02
 C17-C18 \\sim C24-C23
 with sigma of 0.02
 C19-C18 \\sim C22-C23
 with sigma of 0.02
 C19-C20 \\sim C22-C21
 with sigma of 0.02
 C13-C15 \\sim C13-C26
 with sigma of 0.04
 C13-C17 \\sim C13-C24
 with sigma of 0.04
 C16-C18 \\sim C25-C23
 with sigma of 0.04
 C16-C14 \\sim C25-C27
 with sigma of 0.04
 C15-C17 \\sim C26-C24
 with sigma of 0.04
 C17-C19 \\sim C24-C22
 with sigma of 0.04
 C18-C20 \\sim C23-C21
 with sigma of 0.04
3. Uiso/Uaniso restraints and constraints
C19 \\sim C20: within 1.7A with sigma of 0.02 and sigma for terminal atoms of
0.08
C18 \\sim C19: within 1.7A with sigma of 0.02 and sigma for terminal atoms of
0.08
C17 \\sim C18: within 1.7A with sigma of 0.02 and sigma for terminal atoms of
0.08
C16 \\sim C17: within 1.7A with sigma of 0.02 and sigma for terminal atoms of
0.08
C15 \\sim C16: within 1.7A with sigma of 0.02 and sigma for terminal atoms of
0.08
C14 \\sim C15: within 1.7A with sigma of 0.02 and sigma for terminal atoms of
0.08
C26 \\sim C27: within 1.7A with sigma of 0.02 and sigma for terminal atoms of
0.08
C25 \\sim C26: within 1.7A with sigma of 0.02 and sigma for terminal atoms of
0.08
C24 \\sim C25: within 1.7A with sigma of 0.02 and sigma for terminal atoms of
0.08
C23 \\sim C24: within 1.7A with sigma of 0.02 and sigma for terminal atoms of
0.08
C22 \\sim C23: within 1.7A with sigma of 0.02 and sigma for terminal atoms of
0.08
C21 \\sim C22: within 1.7A with sigma of 0.02 and sigma for terminal atoms of
0.08
4. Rigid body (RIGU) restrains
 C14, C15, C16, C17, C18, C19, C20
 with sigma for 1-2 distances of 0.004 and sigma for 1-3 distances of 0.004
 C21, C22, C23, C24, C25, C26, C27
 with sigma for 1-2 distances of 0.004 and sigma for 1-3 distances of 0.004
5. Others
 Sof(H13C)=Sof(H13D)=Sof(C21)=Sof(H21A)=Sof(H21B)=Sof(H21C)=Sof(C22)=Sof(H22A)=
 Sof(H22B)=Sof(C23)=Sof(H23A)=Sof(H23B)=Sof(C24)=Sof(H24A)=Sof(H24B)=Sof(C25)=
 Sof(H25)=Sof(C26)=Sof(H26A)=Sof(H26B)=Sof(C27)=Sof(H27A)=Sof(H27B)=Sof(H27C)=1-
 FVAR(1)
 Sof(H13A)=Sof(H13B)=Sof(C14)=Sof(H14A)=Sof(H14B)=Sof(H14C)=Sof(C15)=Sof(H15A)=
 Sof(H15B)=Sof(C16)=Sof(H16)=Sof(C17)=Sof(H17A)=Sof(H17B)=Sof(C18)=Sof(H18A)=
 Sof(H18B)=Sof(C19)=Sof(H19A)=Sof(H19B)=Sof(C20)=Sof(H20A)=Sof(H20B)=Sof(H20C)=
 FVAR(1)
6.a Ternary CH refined with riding coordinates:
 C16(H16), C25(H25)
6.b Secondary CH2 refined with riding coordinates:
 C13(H13A,H13B), C13(H13C,H13D), C15(H15A,H15B), C17(H17A,H17B), C18(H18A,
 H18B), C19(H19A,H19B), C22(H22A,H22B), C23(H23A,H23B), C24(H24A,H24B),
 C26(H26A,H26B)
6.c Aromatic/amide H refined with riding coordinates:
 C3(H3), C4(H4), C5(H5), C6(H6), C11(H11)
6.d Idealised Me refined as rotating group:
 C14(H14A,H14B,H14C), C20(H20A,H20B,H20C), C21(H21A,H21B,H21C), C27(H27A,H27B,
 H27C)
;
_olex2_submission_special_instructions 'No special instructions were received'

loop_
_space_group_symop_operation_xyz
'x, y, z'
'-x, y+1/2, -z+1/2'
'-x, -y, -z'
'x, -y-1/2, z-1/2'

loop_
_atom_site_label
_atom_site_type_symbol
_atom_site_fract_x
_atom_site_fract_y
_atom_site_fract_z
_atom_site_U_iso_or_equiv
_atom_site_adp_type
_atom_site_occupancy
_atom_site_site_symmetry_order
_atom_site_calc_flag
_atom_site_refinement_flags_posn
_atom_site_refinement_flags_adp
_atom_site_refinement_flags_occupancy
_atom_site_disorder_assembly
_atom_site_disorder_group
O1 O 0.4484(2) 0.5333(2) 0.67818(15) 0.0818(9) Uani 1 1 d . . . . .
N1 N 0.8650(3) 0.8982(2) 0.52594(19) 0.0704(9) Uani 1 1 d . . . . .
C1 C 0.8804(3) 0.8846(3) 0.4514(2) 0.0514(8) Uani 1 1 d . . . . .
C2 C 0.8989(3) 0.8649(2) 0.35771(18) 0.0453(8) Uani 1 1 d . . . . .
C3 C 0.9722(3) 0.9418(3) 0.3085(2) 0.0616(9) Uani 1 1 d . . . . .
H3 H 1.010241 1.007879 0.336433 0.074 Uiso 1 1 calc R . . . .
C4 C 0.9894(4) 0.9217(3) 0.2189(2) 0.0696(11) Uani 1 1 d . . . . .
H4 H 1.039883 0.974001 0.185031 0.084 Uiso 1 1 calc R . . . .
C5 C 0.9339(3) 0.8262(3) 0.1781(2) 0.0636(10) Uani 1 1 d . . . . .
H5 H 0.946271 0.813080 0.116157 0.076 Uiso 1 1 calc R . . . .
C6 C 0.8605(3) 0.7494(3) 0.22621(19) 0.0509(8) Uani 1 1 d . . . . .
H6 H 0.822436 0.683921 0.197259 0.061 Uiso 1 1 calc R . . . .
C7 C 0.8418(3) 0.7673(2) 0.31727(18) 0.0408(7) Uani 1 1 d . . . . .
C8 C 0.7628(3) 0.6907(3) 0.36775(19) 0.0433(7) Uani 1 1 d . . . . .
C9 C 0.6909(3) 0.6315(3) 0.40988(19) 0.0470(8) Uani 1 1 d . . . . .
C10 C 0.5964(3) 0.5633(3) 0.45675(19) 0.0453(8) Uani 1 1 d . . . . .
C11 C 0.5741(3) 0.5829(3) 0.5469(2) 0.0529(8) Uani 1 1 d . . . . .
H11 H 0.625151 0.639808 0.578743 0.064 Uiso 1 1 calc R . . . .
C12 C 0.4787(3) 0.5205(3) 0.5905(2) 0.0511(8) Uani 1 1 d . . . . .
C13 C 0.5390(4) 0.5940(4) 0.7376(2) 0.0764(11) Uani 1 1 d D . . . .
H13A H 0.532792 0.677008 0.726158 0.092 Uiso 0.480(9) 1 calc R . P A 1
H13B H 0.633794 0.569172 0.730375 0.092 Uiso 0.480(9) 1 calc R . P A 1
H13C H 0.560883 0.668879 0.711308 0.092 Uiso 0.520(9) 1 calc R . P A 2
H13D H 0.624553 0.550680 0.747250 0.092 Uiso 0.520(9) 1 calc R . P A 2
C14 C 0.6391(13) 0.3901(14) 0.8706(11) 0.137(6) Uani 0.480(9) 1 d D U P A 1
H14A H 0.675620 0.385852 0.810755 0.206 Uiso 0.480(9) 1 calc GR . P A 1
H14B H 0.635505 0.313484 0.896485 0.206 Uiso 0.480(9) 1 calc GR . P A 1
H14C H 0.697773 0.438682 0.909215 0.206 Uiso 0.480(9) 1 calc GR . P A 1
C15 C 0.4962(12) 0.4406(12) 0.8635(10) 0.088(4) Uani 0.480(9) 1 d D U P A 1
H15A H 0.440606 0.395792 0.819227 0.106 Uiso 0.480(9) 1 calc R . P A 1
H15B H 0.454608 0.432789 0.922321 0.106 Uiso 0.480(9) 1 calc R . P A 1
C16 C 0.4919(14) 0.5646(11) 0.8360(9) 0.107(4) Uani 0.480(9) 1 d D U P A 1
H16 H 0.552979 0.607290 0.879535 0.128 Uiso 0.480(9) 1 calc R . P A 1
C17 C 0.3506(11) 0.6126(10) 0.8433(9) 0.126(4) Uani 0.480(9) 1 d D U P A 1
H17A H 0.308856 0.579608 0.896468 0.151 Uiso 0.480(9) 1 calc R . P A 1
H17B H 0.294071 0.590533 0.789496 0.151 Uiso 0.480(9) 1 calc R . P A 1
C18 C 0.3524(16) 0.7416(10) 0.8514(14) 0.147(6) Uani 0.480(9) 1 d D U P A 1
H18A H 0.379034 0.774748 0.793785 0.177 Uiso 0.480(9) 1 calc R . P A 1
H18B H 0.421853 0.763891 0.898146 0.177 Uiso 0.480(9) 1 calc R . P A 1
C19 C 0.2145(19) 0.7914(18) 0.8754(13) 0.173(7) Uani 0.480(9) 1 d D U P A 1
H19A H 0.211606 0.870541 0.852484 0.208 Uiso 0.480(9) 1 calc R . P A 1
H19B H 0.144126 0.748391 0.840041 0.208 Uiso 0.480(9) 1 calc R . P A 1
C20 C 0.169(2) 0.796(2) 0.9716(14) 0.219(11) Uani 0.480(9) 1 d D U P A 1
H20A H 0.069690 0.787924 0.971481 0.329 Uiso 0.480(9) 1 calc GR . P A 1
H20B H 0.195515 0.868864 0.998802 0.329 Uiso 0.480(9) 1 calc GR . P A 1
H20C H 0.211277 0.733437 1.006309 0.329 Uiso 0.480(9) 1 calc GR . P A 1
C21 C 0.1247(12) 0.8647(10) 0.9728(7) 0.092(3) Uani 0.520(9) 1 d D U P A 2
H21A H 0.070444 0.933753 0.961957 0.137 Uiso 0.520(9) 1 calc GR . P A 2
H21B H 0.189016 0.877244 1.023893 0.137 Uiso 0.520(9) 1 calc GR . P A 2
H21C H 0.064544 0.801024 0.986067 0.137 Uiso 0.520(9) 1 calc GR . P A 2
C22 C 0.2028(10) 0.8369(9) 0.8893(6) 0.077(3) Uani 0.520(9) 1 d D U P A 2
H22A H 0.261751 0.902133 0.875230 0.092 Uiso 0.520(9) 1 calc R . P A 2
H22B H 0.137565 0.825284 0.837652 0.092 Uiso 0.520(9) 1 calc R . P A 2
C23 C 0.2915(9) 0.7282(7) 0.9028(4) 0.068(2) Uani 0.520(9) 1 d D U P A 2
H23A H 0.360712 0.741031 0.951959 0.082 Uiso 0.520(9) 1 calc R . P A 2
H23B H 0.233701 0.663455 0.919861 0.082 Uiso 0.520(9) 1 calc R . P A 2
C24 C 0.3616(9) 0.6997(9) 0.8159(5) 0.076(3) Uani 0.520(9) 1 d D U P A 2
H24A H 0.292408 0.671868 0.770974 0.091 Uiso 0.520(9) 1 calc R . P A 2
H24B H 0.401141 0.770387 0.792087 0.091 Uiso 0.520(9) 1 calc R . P A 2
C25 C 0.4722(11) 0.6113(9) 0.8273(6) 0.077(3) Uani 0.520(9) 1 d D U P A 2
H25 H 0.543497 0.645452 0.868928 0.093 Uiso 0.520(9) 1 calc R . P A 2
C26 C 0.4370(14) 0.5005(11) 0.8665(7) 0.107(4) Uani 0.520(9) 1 d D U P A 2
H26A H 0.367248 0.462560 0.827053 0.128 Uiso 0.520(9) 1 calc R . P A 2
H26B H 0.397923 0.513075 0.925616 0.128 Uiso 0.520(9) 1 calc R . P A 2
C27 C 0.563(2) 0.4220(13) 0.8782(14) 0.149(8) Uani 0.520(9) 1 d D U P A 2
H27A H 0.596721 0.403466 0.819178 0.223 Uiso 0.520(9) 1 calc GR . P A 2
H27B H 0.537779 0.351604 0.908615 0.223 Uiso 0.520(9) 1 calc GR . P A 2
H27C H 0.634331 0.461223 0.914252 0.223 Uiso 0.520(9) 1 calc GR . P A 2

loop_
_atom_site_aniso_label
_atom_site_aniso_U_11
_atom_site_aniso_U_22
_atom_site_aniso_U_33
_atom_site_aniso_U_23
_atom_site_aniso_U_13
_atom_site_aniso_U_12
O1 0.0794(16) 0.114(2) 0.0538(15) -0.0185(14) 0.0219(12) -0.0493(15)
N1 0.102(2) 0.067(2) 0.0431(18) -0.0030(15) 0.0143(15) -0.0136(17)
C1 0.066(2) 0.049(2) 0.039(2) 0.0009(15) 0.0062(15) -0.0098(16)
C2 0.0541(17) 0.0448(18) 0.0377(17) 0.0045(14) 0.0090(13) -0.0053(14)
C3 0.082(2) 0.059(2) 0.044(2) -0.0017(16) 0.0140(17) -0.0270(18)
C4 0.092(3) 0.071(3) 0.048(2) 0.0098(18) 0.0175(19) -0.027(2)
C5 0.080(2) 0.074(2) 0.0378(18) -0.0018(17) 0.0174(16) -0.011(2)
C6 0.0540(18) 0.055(2) 0.0439(18) -0.0084(15) 0.0074(14) -0.0049(15)
C7 0.0401(14) 0.0454(17) 0.0373(16) 0.0015(14) 0.0074(12) -0.0002(13)
C8 0.0424(15) 0.0436(17) 0.0441(17) 0.0004(14) 0.0058(13) -0.0025(14)
C9 0.0447(16) 0.0491(19) 0.0474(18) 0.0016(15) 0.0033(14) -0.0012(14)
C10 0.0407(15) 0.0484(19) 0.0471(19) 0.0053(15) 0.0054(13) -0.0031(14)
C11 0.0534(18) 0.054(2) 0.052(2) -0.0032(16) 0.0060(15) -0.0155(15)
C12 0.0529(18) 0.057(2) 0.0440(18) -0.0004(16) 0.0110(14) -0.0085(16)
C13 0.088(3) 0.087(3) 0.055(2) -0.014(2) 0.0099(19) -0.026(2)
C14 0.124(9) 0.158(13) 0.125(11) -0.038(10) -0.037(9) -0.020(8)
C15 0.101(8) 0.097(9) 0.070(7) -0.050(8) 0.029(6) -0.040(6)
C16 0.120(8) 0.080(8) 0.123(10) -0.053(7) 0.055(7) -0.043(6)
C17 0.127(7) 0.107(8) 0.146(9) -0.008(8) 0.044(7) -0.034(6)
C18 0.129(9) 0.105(8) 0.209(14) -0.008(10) 0.023(10) -0.015(7)
C19 0.125(11) 0.137(13) 0.258(17) 0.006(13) 0.023(12) -0.009(10)
C20 0.116(14) 0.28(3) 0.263(19) -0.04(2) 0.026(13) -0.017(16)
C21 0.078(7) 0.111(8) 0.087(6) -0.011(5) 0.021(5) -0.022(5)
C22 0.076(6) 0.089(6) 0.067(5) 0.001(4) 0.012(4) -0.035(4)
C23 0.074(5) 0.095(5) 0.037(4) -0.003(3) 0.016(3) -0.027(4)
C24 0.086(5) 0.090(7) 0.054(4) -0.009(4) 0.031(4) -0.037(4)
C25 0.102(7) 0.086(7) 0.046(5) -0.017(5) 0.028(4) -0.022(5)
C26 0.166(10) 0.089(7) 0.069(6) -0.018(6) 0.045(6) -0.035(7)
C27 0.25(2) 0.085(8) 0.115(12) 0.030(8) 0.077(16) 0.031(12)

loop_
_atom_type_symbol
_atom_type_description
_atom_type_scat_dispersion_real
_atom_type_scat_dispersion_imag
_atom_type_scat_source
C C 0.0033 0.0016 'International Tables Vol C Tables 4.2.6.8 and 6.1.1.4'
H H 0.0000 0.0000 'International Tables Vol C Tables 4.2.6.8 and 6.1.1.4'
N N 0.0061 0.0033 'International Tables Vol C Tables 4.2.6.8 and 6.1.1.4'
O O 0.0106 0.0060 'International Tables Vol C Tables 4.2.6.8 and 6.1.1.4'

loop_
_geom_angle_atom_site_label_1
_geom_angle_atom_site_label_2
_geom_angle_atom_site_label_3
_geom_angle
_geom_angle_site_symmetry_1
_geom_angle_site_symmetry_3
C12 O1 C13 119.7(2) . .
N1 C1 C2 178.8(3) . .
C3 C2 C1 120.3(3) . .
C3 C2 C7 120.8(3) . .
C7 C2 C1 118.9(2) . .
C4 C3 C2 119.6(3) . .
C3 C4 C5 120.3(3) . .
C4 C5 C6 120.6(3) . .
C5 C6 C7 120.3(3) . .
C2 C7 C8 120.4(2) . .
C6 C7 C2 118.3(2) . .
C6 C7 C8 121.3(3) . .
C9 C8 C7 176.1(3) . .
C8 C9 C10 175.9(3) . .
C11 C10 C9 120.9(3) . .
C11 C10 C12 119.9(3) . 3_666
C12 C10 C9 119.1(3) 3_666 .
C12 C11 C10 120.6(3) . .
O1 C12 C10 115.2(2) . 3_666
O1 C12 C11 125.3(3) . .
C11 C12 C10 119.5(3) . 3_666
O1 C13 C16 105.3(6) . .
O1 C13 C25 109.2(5) . .
C16 C15 C14 114.0(11) . .
C15 C16 C13 116.8(9) . .
C17 C16 C13 107.1(10) . .
C17 C16 C15 110.7(10) . .
C16 C17 C18 111.7(11) . .
C17 C18 C19 113.0(14) . .
C20 C19 C18 122.4(17) . .
C21 C22 C23 111.8(7) . .
C24 C23 C22 110.0(7) . .
C25 C24 C23 114.0(7) . .
C24 C25 C13 109.3(7) . .
C26 C25 C13 110.4(7) . .
C26 C25 C24 117.9(9) . .
C25 C26 C27 111.5(11) . .

loop_
_geom_bond_atom_site_label_1
_geom_bond_atom_site_label_2
_geom_bond_distance
_geom_bond_site_symmetry_2
O1 C12 1.364(3) .
O1 C13 1.421(4) .
N1 C1 1.141(3) .
C1 C2 1.436(4) .
C2 C3 1.387(4) .
C2 C7 1.401(4) .
C3 C4 1.375(4) .
C4 C5 1.378(5) .
C5 C6 1.378(4) .
C6 C7 1.396(4) .
C7 C8 1.427(4) .
C8 C9 1.193(4) .
C9 C10 1.434(4) .
C10 C11 1.393(4) .
C10 C12 1.401(4) 3_666
C11 C12 1.379(4) .
C13 C16 1.597(12) .
C13 C25 1.531(9) .
C14 C15 1.527(12) .
C15 C16 1.513(12) .
C16 C17 1.511(12) .
C17 C18 1.518(11) .
C18 C19 1.538(13) .
C19 C20 1.526(13) .
C21 C22 1.530(9) .
C22 C23 1.554(10) .
C23 C24 1.534(8) .
C24 C25 1.509(11) .
C25 C26 1.474(11) .
C26 C27 1.551(12) .
